data_7231679
loop_
_publ_author_name
'Zhang, Jie'
'Gao, Ling-Ling'
'Zhai, Li-jun'
'Wang, Xiao-Qing'
'Fan, Li-Ming'
'Hu, Tuo-Ping'

_publ_section_title
;
 Gas adsorption, magnetic, and fluorescent sensing properties of four
 coordination polymers based on 1,3,5-tris(4-carbonylphenyloxy)benzene and
 bis(imidazole) linkers
;
_journal_issue 47
_journal_name_full CrystEngComm
_journal_page_first 7666
_journal_paper_doi 10.1039/C8CE01421C
_journal_volume 20
_journal_year 2018
_chemical_formula_moiety 'C90 H58 Co3 N8 O18'
_chemical_formula_sum 'C90 H58 Co3 N8 O18'
_chemical_formula_weight 1716.23
_space_group_crystal_system triclinic
_space_group_IT_number 2
_space_group_name_Hall '-P 1'
_space_group_name_H-M_alt 'P -1'
_symmetry_space_group_name_Hall '-P 1'
_symmetry_space_group_name_H-M 'P -1'
_atom_sites_solution_hydrogens geom
_audit_creation_date 2017-09-15
_audit_creation_method
;
Olex2 1.2-beta
(compiled 2017.08.10 svn.r3458 for OlexSys, GUI svn.r5381)
;
_audit_update_record
;
2017-09-24 deposited with the CCDC.
2018-10-18 downloaded from the CCDC.
;
_cell_angle_alpha 97.696(2)
_cell_angle_beta 92.686(2)
_cell_angle_gamma 112.973(2)
_cell_formula_units_Z 2
_cell_length_a 15.8498(12)
_cell_length_b 16.1591(13)
_cell_length_c 23.6701(17)
_cell_measurement_reflns_used 9780
_cell_measurement_temperature 150.15
_cell_measurement_theta_max 24.48
_cell_measurement_theta_min 2.357
_cell_volume 5498.5(7)
_computing_cell_refinement 'SAINT v8.37A (Bruker, 2015)'
_computing_data_reduction 'SAINT v8.37A (Bruker, 2015)'
_computing_molecular_graphics 'Olex2 (Dolomanov et al., 2009)'
_computing_publication_material 'Olex2 (Dolomanov et al., 2009)'
_computing_structure_refinement 'ShelXL (Sheldrick, 2015)'
_computing_structure_solution 'SHELXT 2014/5 (Sheldrick, 2014)'
_diffrn_ambient_temperature 150.15
_diffrn_measured_fraction_theta_full 0.998
_diffrn_measured_fraction_theta_max 0.994
_diffrn_measurement_device_type 'Bruker APEX-II CCD'
_diffrn_measurement_method '\f and \w scans'
_diffrn_radiation_type MoK\a
_diffrn_radiation_wavelength 0.71073
_diffrn_reflns_av_R_equivalents 0.0960
_diffrn_reflns_av_unetI/netI 0.0878
_diffrn_reflns_Laue_measured_fraction_full 0.998
_diffrn_reflns_Laue_measured_fraction_max 0.994
_diffrn_reflns_limit_h_max 19
_diffrn_reflns_limit_h_min -19
_diffrn_reflns_limit_k_max 19
_diffrn_reflns_limit_k_min -19
_diffrn_reflns_limit_l_max 28
_diffrn_reflns_limit_l_min -28
_diffrn_reflns_number 128968
_diffrn_reflns_point_group_measured_fraction_full 0.998
_diffrn_reflns_point_group_measured_fraction_max 0.994
_diffrn_reflns_theta_full 25.242
_diffrn_reflns_theta_max 25.446
_diffrn_reflns_theta_min 2.262
_diffrn_standards_number 0
_exptl_absorpt_coefficient_mu 0.504
_exptl_absorpt_correction_T_max 0.7369
_exptl_absorpt_correction_T_min 0.7042
_exptl_absorpt_correction_type multi-scan
_exptl_absorpt_process_details
'SADABS-2016/2 (Bruker,2016/2) was used for absorption correction. wR2(int) was 0.0759 before and 0.0688 after correction. The Ratio of minimum to maximum transmission is 0.9556. The \l/2 correction factor is Not present.'
_exptl_crystal_colour colourless
_exptl_crystal_colour_primary colourless
_exptl_crystal_density_diffrn 1.037
_exptl_crystal_description block
_exptl_crystal_F_000 1758
_exptl_crystal_size_max 0.2
_exptl_crystal_size_mid 0.18
_exptl_crystal_size_min 0.15
_platon_squeeze_details
;
TITL mo_0914_4_P -1         R = 0.14
CELL   15.8498   16.1591   23.6701     97.70     92.69    112.97
SPGR P-1
# Solvent Accessible Volume =      2200
# Electrons Found in S.A.V. =       624
# Note: Atoms in Void as Cxxx and Qxxx all others
C101 0.436 0.739 0.450 !       4.85 eA-3
C102 0.605 0.300 0.496 !       4.67 eA-3
C103 0.474 0.217 0.434 !       4.34 eA-3
C104 0.562 0.235 0.449 !       3.82 eA-3
C105 0.330 0.873 0.418 !       3.48 eA-3
C106 0.427 0.190 0.474 !       3.43 eA-3
C107 0.531 0.745 0.471 !       3.24 eA-3
C108 0.340 0.906 0.479 !       3.03 eA-3
C109 0.258 0.783 0.389 !       2.92 eA-3
C110 0.043 0.923 0.179 !       2.89 eA-3
C111 0.363 0.859 0.066 !       2.81 eA-3
C112 0.284 0.875 0.077 !       2.39 eA-3
C113 0.892 0.875 0.174 !       2.31 eA-3
C114 0.750 0.688 0.080 !       2.30 eA-3
C115 0.884 0.292 0.047 !       2.29 eA-3
C116 0.184 0.250 0.190 !       2.27 eA-3
C117 0.895 0.969 0.168 !       2.25 eA-3
C118 0.442 0.674 0.470 !       2.19 eA-3
C119 0.867 0.473 0.022 !       2.13 eA-3
C120 0.866 0.781 0.165 !       2.12 eA-3
C121 0.430 0.900 0.391 !       2.09 eA-3
C122 0.821 1.003 0.076 !       2.05 eA-3
C123 0.968 0.856 0.160 !       2.02 eA-3
C124 0.199 0.266 0.160 !       1.99 eA-3
C125 0.939 0.377 0.144 !       1.98 eA-3
C126 0.979 0.012 0.222 !       1.96 eA-3
C127 0.605 0.045 0.492 !       1.93 eA-3
C128 0.237 0.261 0.117 !       1.92 eA-3
C129 0.651 0.068 0.485 !       1.87 eA-3
C130 0.327 0.794 0.074 !       1.86 eA-3
C131 0.969 0.392 0.115 !       1.84 eA-3
C132 0.435 0.950 0.409 !       1.81 eA-3
C133 0.410 0.940 0.065 !       1.80 eA-3
C134 0.247 0.310 0.135 !       1.79 eA-3
C135 0.041 0.993 0.195 !       1.77 eA-3
C136 0.866 0.263 0.064 !       1.76 eA-3
C137 0.676 0.935 0.058 !       1.75 eA-3
C138 0.516 0.949 0.068 !       1.69 eA-3
C139 0.866 0.279 0.084 !       1.68 eA-3
C140 0.449 0.863 0.058 !       1.68 eA-3
C141 0.662 0.923 0.035 !       1.67 eA-3
C142 0.389 0.850 0.378 !       1.64 eA-3
C143 0.384 0.784 0.062 !       1.63 eA-3
C144 1.002 0.861 0.092 !       1.62 eA-3
C145 0.917 0.758 0.080 !       1.61 eA-3
C146 0.064 0.949 0.020 !       1.60 eA-3
C147 0.016 0.343 0.132 !       1.59 eA-3
C148 0.347 0.938 0.400 !       1.59 eA-3
C149 0.266 0.283 0.082 !       1.56 eA-3
C150 0.269 0.328 0.107 !       1.56 eA-3
C151 0.817 0.734 0.118 !       1.54 eA-3
C152 0.904 0.360 0.104 !       1.52 eA-3
C153 0.370 0.905 0.385 !       1.52 eA-3
C154 0.923 0.296 0.137 !       1.50 eA-3
C155 0.220 0.316 0.093 !       1.49 eA-3
C156 0.696 0.904 0.049 !       1.45 eA-3
C157 0.861 0.891 0.141 !       1.42 eA-3
C158 0.422 0.985 0.041 !       1.39 eA-3
C159 0.010 0.264 0.194 !       1.37 eA-3
C160 0.128 0.224 0.149 !       1.35 eA-3
C161 1.001 0.377 0.010 !       1.33 eA-3
C162 0.653 0.873 0.052 !       1.32 eA-3
C163 0.436 0.125 0.464 !       1.32 eA-3
C164 0.112 0.264 0.148 !       1.31 eA-3
C165 0.293 0.952 0.051 !       1.30 eA-3
C166 0.869 0.674 0.016 !       1.29 eA-3
C167 0.116 0.215 0.188 !       1.29 eA-3
C168 0.052 0.808 0.081 !       1.29 eA-3
C169 0.707 0.776 0.044 !       1.27 eA-3
C170 0.279 0.239 0.051 !       1.27 eA-3
C171 0.965 0.893 0.123 !       1.26 eA-3
C172 0.939 0.950 0.209 !       1.26 eA-3
C173 0.107 0.063 0.204 !       1.26 eA-3
C174 0.974 0.297 0.181 !       1.25 eA-3
C175 0.282 0.767 0.057 !       1.25 eA-3
C176 0.956 0.231 0.155 !       1.24 eA-3
C177 0.998 0.047 0.016 !       1.22 eA-3
C178 0.053 0.842 0.068 !       1.20 eA-3
C179 0.030 0.421 0.053 !       1.19 eA-3
C180 0.388 0.926 0.027 !       1.19 eA-3
Q181 0.236 0.830 0.419 !       1.18 eA-3
C182 0.293 0.914 0.041 !       1.17 eA-3
C183 0.057 0.532 0.040 !       1.16 eA-3
C184 0.774 0.015 0.042 !       1.16 eA-3
C185 0.840 0.878 0.092 !       1.16 eA-3
C186 0.090 0.881 0.069 !       1.15 eA-3
C187 0.276 0.112 0.049 !       1.15 eA-3
C188 0.920 0.721 0.019 !       1.14 eA-3
C189 0.813 0.688 0.053 !       1.13 eA-3
C190 0.860 1.000 0.119 !       1.13 eA-3
C191 0.989 0.097 0.201 !       1.13 eA-3
C192 0.075 0.918 0.041 !       1.12 eA-3
C193 0.394 0.049 0.467 !       1.12 eA-3
C194 1.004 0.436 0.146 !       1.12 eA-3
C195 0.825 0.842 0.136 !       1.11 eA-3
C196 0.062 0.591 0.047 !       1.11 eA-3
C197 0.061 0.858 0.102 !       1.11 eA-3
C198 0.891 0.403 0.052 !       1.10 eA-3
C199 0.972 0.363 0.077 !       1.09 eA-3
;
_refine_diff_density_max 0.378
_refine_diff_density_min -0.372
_refine_diff_density_rms 0.075
_refine_ls_extinction_method none
_refine_ls_goodness_of_fit_ref 1.024
_refine_ls_hydrogen_treatment constr
_refine_ls_matrix_type full
_refine_ls_number_parameters 1072
_refine_ls_number_reflns 20250
_refine_ls_number_restraints 0
_refine_ls_restrained_S_all 1.024
_refine_ls_R_factor_all 0.1265
_refine_ls_R_factor_gt 0.0715
_refine_ls_shift/su_max 0.001
_refine_ls_shift/su_mean 0.000
_refine_ls_structure_factor_coef Fsqd
_refine_ls_weighting_details 'w=1/[\s^2^(Fo^2^)+(0.0594P)^2^+10.8452P] where P=(Fo^2^+2Fc^2^)/3'
_refine_ls_weighting_scheme calc
_refine_ls_wR_factor_gt 0.1448
_refine_ls_wR_factor_ref 0.1673
_reflns_Friedel_coverage 0.000
_reflns_number_gt 12202
_reflns_number_total 20250
_reflns_threshold_expression 'I > 2\s(I)'
_cod_data_source_file c8ce01421c2.cif
_cod_data_source_block mo_0914_4_0m_sq
_cod_depositor_comments 'Adding full bibliography for 7231679--7231682.cif.'
_cod_database_code 7231679
_shelx_shelxl_version_number 2016/6
_shelx_space_group_comment
;
The symmetry employed for this shelxl refinement is uniquely defined
by the following loop, which should always be used as a source of
symmetry information in preference to the above space-group names.
They are only intended as comments.
;
_shelx_estimated_absorpt_t_max 0.928
_shelx_estimated_absorpt_t_min 0.906
_olex2_refinement_description
;
1. Fixed Uiso
 At 1.2 times of:
  All C(H) groups
2.a Aromatic/amide H refined with riding coordinates:
 C3(H3), C4(H4), C7(H7), C8(H8), C11(H11), C12(H12), C15(H15), C16(H16),
 C17(H17), C20(H20), C21(H21), C24(H24), C25(H25), C26(H26), C27(H27), C29(H29),
  C31(H31), C32(H32), C34(H34), C35(H35), C37(H37), C38(H38), C40(H40),
 C41(H41), C42(H42), C43(H43), C44(H44), C45(H45), C46(H46), C47(H47), C49(H49),
  C50(H50), C52(H52), C53(H53), C55(H55), C56(H56), C58(H58), C59(H59),
 C60(H60), C61(H61), C62(H62), C63(H63), C64(H64), C66(H66), C67(H67), C70(H70),
  C73(H73), C74(H74), C77(H77), C78(H78), C79(H79), C82(H82), C83(H83),
 C86(H86), C87(H87), C88(H88), C89(H89), C90(H90)
;
_platon_squeeze_void_probe_radius 1.20
_olex2_submission_special_instructions 'No special instructions were received'

loop_
_space_group_symop_operation_xyz
'x, y, z'
'-x, -y, -z'

loop_
_atom_site_label
_atom_site_type_symbol
_atom_site_fract_x
_atom_site_fract_y
_atom_site_fract_z
_atom_site_U_iso_or_equiv
_atom_site_adp_type
_atom_site_occupancy
_atom_site_site_symmetry_order
_atom_site_calc_flag
_atom_site_refinement_flags_posn
Co1 Co 0.27858(4) 1.48196(4) 0.70683(2) 0.02131(14) Uani 1 1 d .
Co2 Co 0.34555(4) 0.53787(4) 0.85194(2) 0.02483(15) Uani 1 1 d .
Co3 Co 0.22038(4) 0.43208(4) 0.56230(2) 0.02259(15) Uani 1 1 d .
O1 O 1.23059(18) 1.49990(19) 0.78799(11) 0.0247(7) Uani 1 1 d .
O2 O 1.2037(2) 1.4671(2) 0.87335(12) 0.0356(8) Uani 1 1 d .
O3 O 0.7949(2) 1.2965(2) 0.74851(17) 0.0537(10) Uani 1 1 d .
O4 O 0.3465(2) 1.41069(19) 0.82986(12) 0.0291(7) Uani 1 1 d .
O5 O 0.34186(19) 1.40076(19) 0.73406(12) 0.0288(7) Uani 1 1 d .
O6 O 0.4936(2) 1.1028(2) 0.78124(18) 0.0585(11) Uani 1 1 d .
O7 O 0.46440(19) 0.5995(2) 0.81516(12) 0.0308(7) Uani 1 1 d .
O8 O 0.39292(19) 0.60296(19) 0.73228(12) 0.0268(7) Uani 1 1 d .
O9 O 0.7236(2) 0.9863(2) 0.75882(18) 0.0544(11) Uani 1 1 d .
O10 O 0.16407(19) 1.36201(18) 0.68104(12) 0.0252(7) Uani 1 1 d .
O11 O 0.09915(18) 1.37761(18) 0.59868(12) 0.0266(7) Uani 1 1 d .
O12 O -0.1676(2) 0.9767(2) 0.62393(16) 0.0445(9) Uani 1 1 d .
O13 O -0.23517(19) 0.6823(2) 0.67264(14) 0.0394(8) Uani 1 1 d .
O14 O -0.66731(18) 0.46177(18) 0.62830(11) 0.0227(6) Uani 1 1 d .
O15 O -0.64024(19) 0.49087(19) 0.54141(12) 0.0280(7) Uani 1 1 d .
O16 O 0.06531(19) 0.8609(2) 0.62770(15) 0.0421(9) Uani 1 1 d .
O17 O 0.21402(18) 0.56412(19) 0.68327(12) 0.0262(7) Uani 1 1 d .
O18 O 0.22880(19) 0.56262(18) 0.58917(12) 0.0274(7) Uani 1 1 d .
N1 N 0.2170(2) 1.2985(2) 0.54697(15) 0.0270(8) Uani 1 1 d .
N2 N 0.2177(2) 1.1730(2) 0.57302(15) 0.0301(9) Uani 1 1 d .
N3 N 0.3369(3) 0.7918(3) 0.83601(17) 0.0428(11) Uani 1 1 d .
N4 N 0.3392(3) 0.6686(3) 0.86470(16) 0.0344(9) Uani 1 1 d .
N5 N 0.1589(2) 0.4364(2) 0.48502(14) 0.0258(8) Uani 1 1 d .
N6 N 0.1586(2) 0.4785(2) 0.39995(14) 0.0278(9) Uani 1 1 d .
N7 N 0.4073(2) 0.5667(3) 0.02769(15) 0.0325(9) Uani 1 1 d .
N8 N 0.4067(2) 0.5573(2) -0.06565(14) 0.0286(9) Uani 1 1 d .
C1 C 1.1734(3) 1.4624(3) 0.82233(18) 0.0249(10) Uani 1 1 d .
C2 C 1.0742(3) 1.4175(3) 0.80316(19) 0.0286(10) Uani 1 1 d .
C3 C 1.0394(3) 1.4291(3) 0.75131(19) 0.0283(10) Uani 1 1 d .
H3 H 1.079501 1.467026 0.728016 0.034 Uiso 1 1 calc R
C4 C 0.9465(3) 1.3856(3) 0.7338(2) 0.0349(11) Uani 1 1 d .
H4 H 0.922436 1.392700 0.698101 0.042 Uiso 1 1 calc R
C5 C 0.8884(3) 1.3317(3) 0.7679(2) 0.0381(12) Uani 1 1 d .
C6 C 0.7361(3) 1.2117(3) 0.7585(2) 0.0401(13) Uani 1 1 d .
C7 C 0.9213(3) 1.3211(3) 0.8196(2) 0.0454(14) Uani 1 1 d .
H7 H 0.880272 1.284892 0.843206 0.054 Uiso 1 1 calc R
C8 C 1.0144(3) 1.3631(3) 0.8373(2) 0.0410(12) Uani 1 1 d .
H8 H 1.037798 1.355028 0.872941 0.049 Uiso 1 1 calc R
C9 C 0.3551(3) 1.3763(3) 0.78086(19) 0.0290(10) Uani 1 1 d .
C10 C 0.3876(3) 1.3005(3) 0.77809(18) 0.0264(10) Uani 1 1 d .
C11 C 0.4241(3) 1.2749(3) 0.72997(19) 0.0296(11) Uani 1 1 d .
H11 H 0.423858 1.301912 0.696750 0.036 Uiso 1 1 calc R
C12 C 0.4612(3) 1.2098(3) 0.7302(2) 0.0403(13) Uani 1 1 d .
H12 H 0.486418 1.192418 0.697366 0.048 Uiso 1 1 calc R
C13 C 0.4609(3) 1.1704(3) 0.7791(2) 0.0420(13) Uani 1 1 d .
C14 C 0.5832(3) 1.1196(3) 0.7713(2) 0.0403(12) Uani 1 1 d .
C15 C 0.6480(3) 1.2047(3) 0.7669(2) 0.0414(13) Uani 1 1 d .
H15 H 0.632788 1.256271 0.769583 0.050 Uiso 1 1 calc R
C16 C 0.4221(3) 1.1922(3) 0.8260(2) 0.0386(12) Uani 1 1 d .
H16 H 0.420585 1.163144 0.858513 0.046 Uiso 1 1 calc R
C17 C 0.3850(3) 1.2568(3) 0.8258(2) 0.0351(11) Uani 1 1 d .
H17 H 0.357564 1.271745 0.858329 0.042 Uiso 1 1 calc R
C18 C 0.4584(3) 0.6353(3) 0.77195(18) 0.0250(10) Uani 1 1 d .
C19 C 0.5311(3) 0.7269(3) 0.76805(19) 0.0270(10) Uani 1 1 d .
C20 C 0.5365(3) 0.7621(3) 0.7169(2) 0.0328(11) Uani 1 1 d .
H20 H 0.495647 0.726466 0.683872 0.039 Uiso 1 1 calc R
C21 C 0.5998(3) 0.8471(3) 0.7141(2) 0.0394(13) Uani 1 1 d .
H21 H 0.604019 0.870585 0.679084 0.047 Uiso 1 1 calc R
C22 C 0.6571(3) 0.8983(3) 0.7620(3) 0.0428(14) Uani 1 1 d .
C23 C 0.6938(3) 1.0555(3) 0.7609(2) 0.0370(12) Uani 1 1 d .
C24 C 0.7606(3) 1.1387(3) 0.7554(2) 0.0443(13) Uani 1 1 d .
H24 H 0.821623 1.145425 0.749525 0.053 Uiso 1 1 calc R
C25 C 0.6049(3) 1.0447(3) 0.7689(2) 0.0379(12) Uani 1 1 d .
H25 H 0.559517 0.986839 0.772590 0.045 Uiso 1 1 calc R
C26 C 0.6544(3) 0.8675(4) 0.8129(3) 0.0518(15) Uani 1 1 d .
H26 H 0.695347 0.904367 0.845562 0.062 Uiso 1 1 calc R
C27 C 0.5903(3) 0.7806(3) 0.8157(2) 0.0412(12) Uani 1 1 d .
H27 H 0.587060 0.757761 0.850858 0.049 Uiso 1 1 calc R
C28 C 0.1014(3) 1.3354(3) 0.63963(18) 0.0255(10) Uani 1 1 d .
C29 C 0.2428(3) 1.2635(3) 0.58772(19) 0.0280(10) Uani 1 1 d .
H29 H 0.275526 1.297889 0.623506 0.034 Uiso 1 1 calc R
C30 C 0.2325(3) 1.1150(3) 0.60900(19) 0.0317(11) Uani 1 1 d .
C31 C 0.2132(3) 1.1238(3) 0.6651(2) 0.0389(12) Uani 1 1 d .
H31 H 0.187127 1.165599 0.678544 0.047 Uiso 1 1 calc R
C32 C 0.2318(3) 1.0718(3) 0.7017(2) 0.0394(12) Uani 1 1 d .
H32 H 0.219022 1.079230 0.740446 0.047 Uiso 1 1 calc R
C33 C 0.2682(3) 1.0097(3) 0.6836(2) 0.0328(11) Uani 1 1 d .
C34 C 0.2843(4) 0.9994(3) 0.6267(2) 0.0465(14) Uani 1 1 d .
H34 H 0.308055 0.955798 0.612768 0.056 Uiso 1 1 calc R
C35 C 0.2665(4) 1.0514(3) 0.5898(2) 0.0466(14) Uani 1 1 d .
H35 H 0.277811 1.043101 0.550861 0.056 Uiso 1 1 calc R
C36 C 0.2884(3) 0.9542(3) 0.7239(2) 0.0320(11) Uani 1 1 d .
C37 C 0.3311(3) 0.8957(3) 0.7074(2) 0.0405(12) Uani 1 1 d .
H37 H 0.349093 0.891850 0.669714 0.049 Uiso 1 1 calc R
C38 C 0.3482(3) 0.8428(3) 0.7442(2) 0.0393(12) Uani 1 1 d .
H38 H 0.377439 0.803176 0.731960 0.047 Uiso 1 1 calc R
C39 C 0.3221(3) 0.8485(3) 0.7988(2) 0.0385(12) Uani 1 1 d .
C40 C 0.3149(3) 0.7022(3) 0.82164(19) 0.0301(11) Uani 1 1 d .
H40 H 0.285721 0.667317 0.785271 0.036 Uiso 1 1 calc R
C41 C 0.3798(4) 0.7426(4) 0.9088(2) 0.0595(17) Uani 1 1 d .
H41 H 0.404343 0.739756 0.945551 0.071 Uiso 1 1 calc R
C42 C 0.3795(5) 0.8189(4) 0.8920(2) 0.0656(19) Uani 1 1 d .
H42 H 0.403261 0.878623 0.913743 0.079 Uiso 1 1 calc R
C43 C 0.2815(4) 0.9074(4) 0.8165(2) 0.0610(17) Uani 1 1 d .
H43 H 0.264646 0.912127 0.854386 0.073 Uiso 1 1 calc R
C44 C 0.2650(4) 0.9598(4) 0.7791(2) 0.0502(14) Uani 1 1 d .
H44 H 0.237060 1.000293 0.791781 0.060 Uiso 1 1 calc R
C45 C 0.1734(3) 1.1494(3) 0.5186(2) 0.0415(13) Uani 1 1 d .
H45 H 0.148330 1.090330 0.495955 0.050 Uiso 1 1 calc R
C46 C 0.1724(3) 1.2265(3) 0.50339(19) 0.0331(11) Uani 1 1 d .
H46 H 0.144877 1.230430 0.467868 0.040 Uiso 1 1 calc R
C47 C 0.2079(3) 0.4632(3) 0.44263(18) 0.0282(10) Uani 1 1 d .
H47 H 0.270421 0.471011 0.441975 0.034 Uiso 1 1 calc R
C48 C 0.1907(3) 0.5010(3) 0.34651(17) 0.0240(10) Uani 1 1 d .
C49 C 0.2806(3) 0.5612(3) 0.34569(19) 0.0315(11) Uani 1 1 d .
H49 H 0.318477 0.592577 0.380559 0.038 Uiso 1 1 calc R
C50 C 0.3150(3) 0.5754(3) 0.29373(18) 0.0326(11) Uani 1 1 d .
H50 H 0.377081 0.616552 0.293216 0.039 Uiso 1 1 calc R
C51 C 0.2614(3) 0.5311(3) 0.24263(18) 0.0286(10) Uani 1 1 d .
C52 C 0.1699(3) 0.4734(3) 0.24432(18) 0.0328(11) Uani 1 1 d .
H52 H 0.131066 0.444661 0.209463 0.039 Uiso 1 1 calc R
C53 C 0.1347(3) 0.4572(3) 0.29609(17) 0.0274(10) Uani 1 1 d .
H53 H 0.072542 0.416405 0.296813 0.033 Uiso 1 1 calc R
C54 C 0.3004(3) 0.5429(3) 0.18731(17) 0.0291(10) Uani 1 1 d .
C55 C 0.3874(3) 0.5437(3) 0.18047(18) 0.0328(11) Uani 1 1 d .
H55 H 0.423227 0.539526 0.212418 0.039 Uiso 1 1 calc R
C56 C 0.4231(3) 0.5505(3) 0.12788(18) 0.0315(11) Uani 1 1 d .
H56 H 0.482055 0.549785 0.123495 0.038 Uiso 1 1 calc R
C57 C 0.3712(3) 0.5582(3) 0.08267(18) 0.0327(11) Uani 1 1 d .
C58 C 0.3556(3) 0.5355(3) -0.02314(18) 0.0315(11) Uani 1 1 d .
H58 H 0.290723 0.502047 -0.027947 0.038 Uiso 1 1 calc R
C59 C 0.4956(3) 0.6063(3) -0.03965(18) 0.0370(12) Uani 1 1 d .
H59 H 0.548162 0.632298 -0.059313 0.044 Uiso 1 1 calc R
C60 C 0.4968(3) 0.6119(3) 0.0176(2) 0.0416(13) Uani 1 1 d .
H60 H 0.549110 0.641129 0.045307 0.050 Uiso 1 1 calc R
C61 C 0.2843(3) 0.5590(3) 0.08796(19) 0.0383(12) Uani 1 1 d .
H61 H 0.249704 0.565771 0.056351 0.046 Uiso 1 1 calc R
C62 C 0.2501(3) 0.5498(3) 0.13984(19) 0.0403(12) Uani 1 1 d .
H62 H 0.190062 0.548193 0.143533 0.048 Uiso 1 1 calc R
C63 C 0.0724(3) 0.4606(3) 0.41719(19) 0.0364(12) Uani 1 1 d .
H63 H 0.021815 0.464745 0.396440 0.044 Uiso 1 1 calc R
C64 C 0.0738(3) 0.4359(3) 0.46938(19) 0.0341(11) Uani 1 1 d .
H64 H 0.023557 0.420388 0.491971 0.041 Uiso 1 1 calc R
C65 C 0.0264(3) 1.2423(3) 0.63749(18) 0.0274(10) Uani 1 1 d .
C66 C 0.0155(3) 1.1988(3) 0.6840(2) 0.0347(11) Uani 1 1 d .
H66 H 0.052393 1.229737 0.719275 0.042 Uiso 1 1 calc R
C67 C -0.0487(3) 1.1103(3) 0.6804(2) 0.0374(12) Uani 1 1 d .
H67 H -0.056012 1.080419 0.712862 0.045 Uiso 1 1 calc R
C68 C -0.1014(3) 1.0662(3) 0.6294(2) 0.0322(11) Uani 1 1 d .
C69 C -0.1363(3) 0.9101(3) 0.63406(19) 0.0304(11) Uani 1 1 d .
C70 C -0.2025(3) 0.8314(3) 0.64776(19) 0.0292(10) Uani 1 1 d .
H70 H -0.263501 0.826324 0.652342 0.035 Uiso 1 1 calc R
C71 C -0.1768(3) 0.7609(3) 0.65448(18) 0.0301(11) Uani 1 1 d .
C72 C -0.3274(3) 0.6389(3) 0.6502(2) 0.0300(11) Uani 1 1 d .
C73 C -0.3849(3) 0.5883(3) 0.68626(19) 0.0269(10) Uani 1 1 d .
H73 H -0.361668 0.587729 0.723873 0.032 Uiso 1 1 calc R
C74 C -0.4772(3) 0.5383(3) 0.66664(18) 0.0244(10) Uani 1 1 d .
H74 H -0.517504 0.502214 0.690614 0.029 Uiso 1 1 calc R
C75 C -0.5107(3) 0.5410(3) 0.61203(17) 0.0238(10) Uani 1 1 d .
C76 C -0.6103(3) 0.4959(3) 0.59241(18) 0.0233(10) Uani 1 1 d .
C77 C -0.4504(3) 0.5905(3) 0.57599(19) 0.0324(11) Uani 1 1 d .
H77 H -0.472904 0.589873 0.537951 0.039 Uiso 1 1 calc R
C78 C -0.3588(3) 0.6402(3) 0.5949(2) 0.0334(11) Uani 1 1 d .
H78 H -0.317837 0.674680 0.570601 0.040 Uiso 1 1 calc R
C79 C -0.0890(3) 0.7662(3) 0.64774(18) 0.0285(10) Uani 1 1 d .
H79 H -0.073114 0.716162 0.651545 0.034 Uiso 1 1 calc R
C80 C -0.0252(3) 0.8462(3) 0.63537(19) 0.0294(10) Uani 1 1 d .
C81 C 0.0957(3) 0.7912(3) 0.6314(2) 0.0333(11) Uani 1 1 d .
C82 C 0.0986(3) 0.7575(3) 0.6816(2) 0.0333(11) Uani 1 1 d .
H82 H 0.076007 0.778485 0.714539 0.040 Uiso 1 1 calc R
C83 C 0.1349(3) 0.6927(3) 0.68310(19) 0.0275(10) Uani 1 1 d .
H83 H 0.135929 0.668062 0.717276 0.033 Uiso 1 1 calc R
C84 C 0.1700(3) 0.6629(3) 0.63569(18) 0.0248(10) Uani 1 1 d .
C85 C 0.2083(3) 0.5913(3) 0.63638(18) 0.0230(10) Uani 1 1 d .
C86 C 0.1675(3) 0.6993(3) 0.58630(19) 0.0309(11) Uani 1 1 d .
H86 H 0.191333 0.679757 0.553466 0.037 Uiso 1 1 calc R
C87 C 0.1309(3) 0.7635(3) 0.5840(2) 0.0367(12) Uani 1 1 d .
H87 H 0.130008 0.788353 0.549904 0.044 Uiso 1 1 calc R
C88 C -0.0472(3) 0.9191(3) 0.6288(2) 0.0319(11) Uani 1 1 d .
H88 H -0.001958 0.974239 0.620746 0.038 Uiso 1 1 calc R
C89 C -0.0942(3) 1.1089(3) 0.5826(2) 0.0447(13) Uani 1 1 d .
H89 H -0.132534 1.078218 0.547817 0.054 Uiso 1 1 calc R
C90 C -0.0300(3) 1.1978(3) 0.5869(2) 0.0378(12) Uani 1 1 d .
H90 H -0.024740 1.228579 0.554914 0.045 Uiso 1 1 calc R

loop_
_atom_site_aniso_label
_atom_site_aniso_U_11
_atom_site_aniso_U_22
_atom_site_aniso_U_33
_atom_site_aniso_U_23
_atom_site_aniso_U_13
_atom_site_aniso_U_12
Co1 0.0183(3) 0.0237(3) 0.0198(3) 0.0049(2) 0.0013(2) 0.0058(2)
Co2 0.0254(3) 0.0286(3) 0.0200(3) 0.0061(3) 0.0015(3) 0.0097(3)
Co3 0.0230(3) 0.0225(3) 0.0211(3) 0.0058(2) 0.0021(2) 0.0072(3)
O1 0.0185(15) 0.0323(18) 0.0231(16) 0.0086(14) 0.0038(13) 0.0085(13)
O2 0.0296(18) 0.048(2) 0.0246(18) 0.0131(15) 0.0059(14) 0.0083(15)
O3 0.0150(17) 0.0293(19) 0.111(3) 0.026(2) -0.0032(18) -0.0007(15)
O4 0.0344(18) 0.0290(17) 0.0252(17) 0.0048(14) 0.0010(14) 0.0141(14)
O5 0.0261(17) 0.0317(18) 0.0257(17) 0.0050(14) -0.0005(13) 0.0087(14)
O6 0.0238(19) 0.030(2) 0.130(4) 0.028(2) 0.020(2) 0.0135(16)
O7 0.0230(16) 0.0407(19) 0.0299(18) 0.0125(15) 0.0029(13) 0.0118(14)
O8 0.0235(16) 0.0274(17) 0.0254(16) 0.0062(13) 0.0046(14) 0.0052(13)
O9 0.0225(18) 0.0209(18) 0.120(3) 0.014(2) 0.0182(19) 0.0064(15)
O10 0.0243(16) 0.0245(16) 0.0247(16) 0.0062(13) 0.0013(13) 0.0069(13)
O11 0.0223(16) 0.0239(16) 0.0307(17) 0.0087(14) 0.0044(13) 0.0048(13)
O12 0.0198(17) 0.0226(18) 0.091(3) 0.0121(17) 0.0061(17) 0.0075(14)
O13 0.0187(17) 0.039(2) 0.059(2) 0.0282(17) 0.0016(15) 0.0044(15)
O14 0.0206(15) 0.0214(16) 0.0223(15) 0.0058(13) 0.0073(13) 0.0033(12)
O15 0.0256(16) 0.0328(18) 0.0241(17) 0.0069(14) 0.0024(13) 0.0095(14)
O16 0.0151(16) 0.0307(19) 0.086(3) 0.0239(18) 0.0149(16) 0.0093(14)
O17 0.0237(16) 0.0304(17) 0.0257(17) 0.0097(14) 0.0019(13) 0.0107(14)
O18 0.0338(18) 0.0235(16) 0.0249(17) 0.0063(13) 0.0056(14) 0.0106(14)
N1 0.028(2) 0.024(2) 0.026(2) 0.0050(17) -0.0002(16) 0.0073(17)
N2 0.036(2) 0.024(2) 0.032(2) 0.0070(17) 0.0005(18) 0.0139(18)
N3 0.059(3) 0.030(2) 0.041(3) 0.001(2) -0.011(2) 0.023(2)
N4 0.039(2) 0.037(2) 0.030(2) 0.0054(19) 0.0000(18) 0.019(2)
N5 0.025(2) 0.027(2) 0.025(2) 0.0081(16) 0.0053(16) 0.0093(16)
N6 0.029(2) 0.032(2) 0.022(2) 0.0067(16) 0.0032(16) 0.0115(17)
N7 0.031(2) 0.039(2) 0.027(2) 0.0075(18) 0.0027(17) 0.0124(19)
N8 0.029(2) 0.036(2) 0.0192(19) 0.0054(17) 0.0018(17) 0.0123(18)
C1 0.025(2) 0.029(3) 0.025(3) 0.003(2) 0.007(2) 0.015(2)
C2 0.021(2) 0.028(3) 0.035(3) 0.010(2) 0.009(2) 0.006(2)
C3 0.025(2) 0.025(2) 0.037(3) 0.007(2) 0.009(2) 0.011(2)
C4 0.032(3) 0.028(3) 0.046(3) 0.008(2) 0.002(2) 0.013(2)
C5 0.019(2) 0.026(3) 0.068(4) 0.008(3) 0.003(2) 0.008(2)
C6 0.017(2) 0.022(3) 0.071(4) 0.015(2) -0.001(2) -0.004(2)
C7 0.027(3) 0.047(3) 0.061(4) 0.026(3) 0.022(3) 0.007(2)
C8 0.031(3) 0.042(3) 0.050(3) 0.016(3) 0.007(2) 0.012(2)
C9 0.019(2) 0.030(3) 0.030(3) 0.004(2) -0.003(2) 0.001(2)
C10 0.017(2) 0.022(2) 0.036(3) 0.003(2) -0.0054(19) 0.0044(19)
C11 0.021(2) 0.029(3) 0.033(3) 0.002(2) 0.001(2) 0.006(2)
C12 0.020(2) 0.039(3) 0.059(3) -0.003(3) 0.010(2) 0.010(2)
C13 0.022(3) 0.025(3) 0.076(4) 0.017(3) 0.005(3) 0.005(2)
C14 0.021(3) 0.030(3) 0.071(4) 0.012(3) 0.008(2) 0.009(2)
C15 0.021(3) 0.028(3) 0.077(4) 0.012(3) 0.001(2) 0.011(2)
C16 0.032(3) 0.035(3) 0.054(3) 0.016(2) 0.002(2) 0.016(2)
C17 0.030(3) 0.038(3) 0.034(3) 0.008(2) 0.003(2) 0.009(2)
C18 0.021(2) 0.026(2) 0.025(2) -0.002(2) 0.000(2) 0.010(2)
C19 0.019(2) 0.021(2) 0.041(3) 0.003(2) 0.006(2) 0.0080(19)
C20 0.029(3) 0.030(3) 0.040(3) 0.011(2) 0.008(2) 0.011(2)
C21 0.028(3) 0.031(3) 0.067(4) 0.024(3) 0.020(3) 0.012(2)
C22 0.017(3) 0.022(3) 0.086(4) 0.007(3) 0.014(3) 0.005(2)
C23 0.025(3) 0.020(2) 0.068(4) 0.006(2) 0.011(2) 0.011(2)
C24 0.022(3) 0.031(3) 0.076(4) 0.015(3) 0.013(3) 0.005(2)
C25 0.016(2) 0.026(3) 0.070(4) 0.012(2) 0.009(2) 0.005(2)
C26 0.034(3) 0.041(3) 0.065(4) -0.002(3) 0.000(3) 0.002(3)
C27 0.032(3) 0.033(3) 0.048(3) 0.006(2) -0.003(2) 0.002(2)
C28 0.023(2) 0.025(2) 0.027(3) 0.006(2) 0.011(2) 0.007(2)
C29 0.024(2) 0.025(3) 0.029(3) 0.004(2) 0.002(2) 0.005(2)
C30 0.038(3) 0.022(2) 0.037(3) 0.009(2) 0.002(2) 0.013(2)
C31 0.034(3) 0.038(3) 0.053(3) 0.011(2) 0.005(2) 0.023(2)
C32 0.040(3) 0.046(3) 0.043(3) 0.011(2) 0.008(2) 0.026(3)
C33 0.023(2) 0.023(2) 0.050(3) 0.009(2) -0.006(2) 0.006(2)
C34 0.072(4) 0.032(3) 0.048(3) 0.007(2) 0.009(3) 0.033(3)
C35 0.070(4) 0.039(3) 0.042(3) 0.006(3) 0.004(3) 0.034(3)
C36 0.023(2) 0.021(2) 0.049(3) 0.008(2) -0.004(2) 0.006(2)
C37 0.032(3) 0.040(3) 0.052(3) 0.016(3) 0.005(2) 0.014(2)
C38 0.030(3) 0.043(3) 0.048(3) 0.009(3) -0.001(2) 0.017(2)
C39 0.042(3) 0.031(3) 0.043(3) 0.007(2) -0.011(2) 0.016(2)
C40 0.024(2) 0.035(3) 0.033(3) 0.002(2) -0.006(2) 0.016(2)
C41 0.101(5) 0.048(4) 0.030(3) -0.008(3) -0.020(3) 0.038(3)
C42 0.111(5) 0.044(4) 0.043(3) -0.013(3) -0.033(3) 0.043(4)
C43 0.106(5) 0.061(4) 0.042(3) 0.016(3) 0.012(3) 0.058(4)
C44 0.075(4) 0.047(3) 0.049(3) 0.013(3) 0.007(3) 0.044(3)
C45 0.055(3) 0.025(3) 0.035(3) 0.002(2) -0.007(2) 0.008(2)
C46 0.043(3) 0.033(3) 0.025(2) 0.008(2) 0.001(2) 0.017(2)
C47 0.029(2) 0.031(3) 0.025(2) 0.007(2) -0.002(2) 0.012(2)
C48 0.033(3) 0.023(2) 0.019(2) 0.0074(18) 0.0021(19) 0.013(2)
C49 0.032(3) 0.033(3) 0.026(3) 0.005(2) 0.000(2) 0.010(2)
C50 0.035(3) 0.030(3) 0.027(3) 0.007(2) 0.009(2) 0.006(2)
C51 0.033(3) 0.029(3) 0.027(3) 0.008(2) 0.003(2) 0.015(2)
C52 0.040(3) 0.035(3) 0.020(2) 0.005(2) -0.003(2) 0.013(2)
C53 0.031(3) 0.031(3) 0.025(2) 0.010(2) 0.003(2) 0.015(2)
C54 0.034(3) 0.028(3) 0.021(2) 0.0034(19) 0.001(2) 0.008(2)
C55 0.027(3) 0.040(3) 0.025(3) 0.001(2) -0.008(2) 0.009(2)
C56 0.029(3) 0.036(3) 0.026(3) 0.005(2) 0.001(2) 0.010(2)
C57 0.037(3) 0.038(3) 0.021(2) 0.009(2) 0.003(2) 0.013(2)
C58 0.029(3) 0.039(3) 0.023(2) 0.004(2) -0.002(2) 0.011(2)
C59 0.030(3) 0.056(3) 0.022(3) 0.012(2) 0.000(2) 0.013(2)
C60 0.028(3) 0.052(3) 0.030(3) 0.002(2) -0.007(2) 0.003(2)
C61 0.041(3) 0.057(3) 0.023(3) 0.011(2) 0.000(2) 0.025(3)
C62 0.041(3) 0.061(4) 0.027(3) 0.012(2) 0.006(2) 0.028(3)
C63 0.029(3) 0.046(3) 0.034(3) 0.009(2) -0.002(2) 0.014(2)
C64 0.023(3) 0.047(3) 0.029(3) 0.008(2) 0.002(2) 0.009(2)
C65 0.022(2) 0.024(2) 0.034(3) 0.009(2) 0.009(2) 0.0041(19)
C66 0.036(3) 0.022(3) 0.042(3) 0.008(2) 0.011(2) 0.006(2)
C67 0.042(3) 0.033(3) 0.042(3) 0.014(2) 0.015(2) 0.017(2)
C68 0.018(2) 0.019(2) 0.059(3) 0.006(2) 0.006(2) 0.0065(19)
C69 0.026(3) 0.020(2) 0.043(3) 0.003(2) -0.001(2) 0.008(2)
C70 0.019(2) 0.026(3) 0.046(3) 0.009(2) 0.009(2) 0.012(2)
C71 0.023(2) 0.031(3) 0.033(3) 0.011(2) 0.002(2) 0.006(2)
C72 0.017(2) 0.030(3) 0.042(3) 0.010(2) 0.003(2) 0.007(2)
C73 0.026(2) 0.025(2) 0.032(3) 0.008(2) 0.002(2) 0.012(2)
C74 0.016(2) 0.024(2) 0.034(3) 0.010(2) 0.0091(19) 0.0060(19)
C75 0.024(2) 0.019(2) 0.027(2) 0.0017(19) 0.0057(19) 0.0077(19)
C76 0.023(2) 0.016(2) 0.030(3) 0.0037(19) 0.004(2) 0.0058(18)
C77 0.027(3) 0.040(3) 0.031(3) 0.007(2) 0.008(2) 0.014(2)
C78 0.024(3) 0.037(3) 0.039(3) 0.015(2) 0.013(2) 0.008(2)
C79 0.018(2) 0.026(2) 0.042(3) 0.006(2) -0.004(2) 0.010(2)
C80 0.014(2) 0.026(3) 0.045(3) 0.008(2) 0.003(2) 0.0043(19)
C81 0.013(2) 0.025(3) 0.065(3) 0.013(2) 0.005(2) 0.009(2)
C82 0.021(2) 0.034(3) 0.042(3) 0.000(2) 0.006(2) 0.009(2)
C83 0.017(2) 0.031(3) 0.036(3) 0.007(2) 0.0035(19) 0.010(2)
C84 0.016(2) 0.023(2) 0.033(3) 0.004(2) -0.0013(19) 0.0045(18)
C85 0.016(2) 0.018(2) 0.029(3) 0.004(2) 0.0033(19) -0.0004(18)
C86 0.026(2) 0.032(3) 0.038(3) 0.005(2) 0.003(2) 0.016(2)
C87 0.027(3) 0.039(3) 0.048(3) 0.017(2) 0.003(2) 0.013(2)
C88 0.020(2) 0.021(2) 0.050(3) 0.006(2) 0.004(2) 0.0028(19)
C89 0.035(3) 0.033(3) 0.058(3) 0.003(3) -0.007(3) 0.008(2)
C90 0.030(3) 0.031(3) 0.044(3) 0.008(2) -0.003(2) 0.004(2)

loop_
_atom_type_symbol
_atom_type_description
_atom_type_scat_dispersion_real
_atom_type_scat_dispersion_imag
_atom_type_scat_source
C C 0.0030 0.0020 'International Tables Vol C Tables 4.2.6.8 and 6.1.1.4'
H H 0.0000 0.0000 'International Tables Vol C Tables 4.2.6.8 and 6.1.1.4'
Co Co 0.3490 0.9720 'International Tables Vol C Tables 4.2.6.8 and 6.1.1.4'
N N 0.0060 0.0030 'International Tables Vol C Tables 4.2.6.8 and 6.1.1.4'
O O 0.0110 0.0060 'International Tables Vol C Tables 4.2.6.8 and 6.1.1.4'

loop_
_geom_angle_atom_site_label_1
_geom_angle_atom_site_label_2
_geom_angle_atom_site_label_3
_geom_angle
_geom_angle_site_symmetry_1
_geom_angle_site_symmetry_3
O5 Co1 O1 92.10(11) . 1_455
O5 Co1 O14 84.55(11) . 1_665
O8 Co1 O1 89.31(11) 1_565 1_455
O8 Co1 O5 94.56(11) 1_565 .
O8 Co1 O14 89.75(10) 1_565 1_665
O8 Co1 O17 85.17(11) 1_565 1_565
O10 Co1 O1 90.79(11) . 1_455
O10 Co1 O5 85.96(11) . .
O10 Co1 O8 179.47(12) . 1_565
O10 Co1 O14 90.19(10) . 1_665
O10 Co1 O17 94.31(11) . 1_565
O14 Co1 O1 176.43(11) 1_665 1_455
O17 Co1 O1 85.40(11) 1_565 1_455
O17 Co1 O5 177.49(11) 1_565 .
O17 Co1 O14 97.95(11) 1_565 1_665
O1 Co2 O2 59.95(10) 1_445 1_445
O4 Co2 O1 89.17(11) 1_545 1_445
O4 Co2 O2 86.74(12) 1_545 1_445
O4 Co2 N4 173.37(13) 1_545 .
O4 Co2 N8 93.97(13) 1_545 1_556
O7 Co2 O1 108.19(11) . 1_445
O7 Co2 O2 168.11(11) . 1_445
O7 Co2 O4 92.44(12) . 1_545
O7 Co2 N4 85.94(13) . .
O7 Co2 N8 97.09(13) . 1_556
N4 Co2 O1 85.24(13) . 1_445
N4 Co2 O2 93.52(13) . 1_445
N8 Co2 O1 154.38(12) 1_556 1_445
N8 Co2 O2 94.81(12) 1_556 1_445
N8 Co2 N4 92.61(14) 1_556 .
O11 Co3 O14 107.27(10) 1_545 1_655
O11 Co3 O15 168.36(11) 1_545 1_655
O11 Co3 O18 90.73(11) 1_545 .
O11 Co3 N1 86.99(12) 1_545 1_545
O15 Co3 O14 61.09(10) 1_655 1_655
O18 Co3 O14 87.35(11) . 1_655
O18 Co3 O15 88.56(11) . 1_655
O18 Co3 N1 171.99(12) . 1_545
N1 Co3 O14 86.00(12) 1_545 1_655
N1 Co3 O15 92.13(12) 1_545 1_655
N5 Co3 O11 95.36(12) . 1_545
N5 Co3 O14 156.78(12) . 1_655
N5 Co3 O15 96.20(12) . 1_655
N5 Co3 O18 87.26(12) . .
N5 Co3 N1 100.60(14) . 1_545
Co1 O1 Co2 107.21(11) 1_655 1_665
C1 O1 Co1 145.6(3) . 1_655
C1 O1 Co2 92.0(2) . 1_665
C1 O2 Co2 89.5(2) . 1_665
C6 O3 C5 120.6(4) . .
C9 O4 Co2 125.8(3) . 1_565
C9 O5 Co1 135.6(3) . .
C14 O6 C13 119.7(4) . .
C18 O7 Co2 117.4(3) . .
C18 O8 Co1 137.1(3) . 1_545
C23 O9 C22 117.3(3) . .
C28 O10 Co1 133.0(3) . .
C28 O11 Co3 116.1(3) . 1_565
C69 O12 C68 117.0(3) . .
C71 O13 C72 121.0(3) . .
Co1 O14 Co3 104.94(11) 1_445 1_455
C76 O14 Co1 148.2(3) . 1_445
C76 O14 Co3 88.7(2) . 1_455
C76 O15 Co3 90.4(2) . 1_455
C80 O16 C81 119.8(3) . .
C85 O17 Co1 130.2(3) . 1_545
C85 O18 Co3 126.1(3) . .
C29 N1 Co3 121.4(3) . 1_565
C29 N1 C46 105.3(4) . .
C46 N1 Co3 131.7(3) . 1_565
C29 N2 C30 125.5(4) . .
C29 N2 C45 106.3(4) . .
C45 N2 C30 128.1(4) . .
C40 N3 C39 125.1(4) . .
C40 N3 C42 107.8(4) . .
C42 N3 C39 127.0(4) . .
C40 N4 Co2 121.6(3) . .
C40 N4 C41 105.2(4) . .
C41 N4 Co2 130.9(3) . .
C47 N5 Co3 121.0(3) . .
C47 N5 C64 105.3(4) . .
C64 N5 Co3 132.0(3) . .
C47 N6 C48 124.8(4) . .
C47 N6 C63 106.3(3) . .
C63 N6 C48 128.7(4) . .
C58 N7 C57 124.6(4) . .
C58 N7 C60 107.6(4) . .
C60 N7 C57 127.6(4) . .
C58 N8 Co2 120.4(3) . 1_554
C58 N8 C59 105.2(4) . .
C59 N8 Co2 133.2(3) . 1_554
O1 C1 C2 120.5(4) . .
O2 C1 O1 118.5(4) . .
O2 C1 C2 121.0(4) . .
C3 C2 C1 120.6(4) . .
C3 C2 C8 119.5(4) . .
C8 C2 C1 119.8(4) . .
C2 C3 H3 120.1 . .
C4 C3 C2 119.7(4) . .
C4 C3 H3 120.1 . .
C3 C4 H4 120.0 . .
C3 C4 C5 120.0(5) . .
C5 C4 H4 120.0 . .
C4 C5 O3 115.5(5) . .
C7 C5 O3 123.3(4) . .
C7 C5 C4 121.0(4) . .
C15 C6 O3 114.1(4) . .
C24 C6 O3 122.9(4) . .
C24 C6 C15 122.8(4) . .
C5 C7 H7 120.2 . .
C5 C7 C8 119.7(4) . .
C8 C7 H7 120.2 . .
C2 C8 H8 120.0 . .
C7 C8 C2 120.0(5) . .
C7 C8 H8 120.0 . .
O4 C9 O5 126.7(4) . .
O4 C9 C10 116.4(4) . .
O5 C9 C10 116.8(4) . .
C11 C10 C9 121.2(4) . .
C11 C10 C17 118.9(4) . .
C17 C10 C9 119.8(4) . .
C10 C11 H11 119.9 . .
C10 C11 C12 120.2(4) . .
C12 C11 H11 119.9 . .
C11 C12 H12 120.3 . .
C11 C12 C13 119.4(4) . .
C13 C12 H12 120.3 . .
O6 C13 C12 122.1(5) . .
C16 C13 O6 116.5(5) . .
C16 C13 C12 121.2(5) . .
O6 C14 C15 123.7(4) . .
O6 C14 C25 114.3(4) . .
C25 C14 C15 121.9(4) . .
C6 C15 H15 121.4 . .
C14 C15 C6 117.2(4) . .
C14 C15 H15 121.4 . .
C13 C16 H16 120.3 . .
C13 C16 C17 119.5(5) . .
C17 C16 H16 120.3 . .
C10 C17 H17 119.7 . .
C16 C17 C10 120.6(4) . .
C16 C17 H17 119.7 . .
O7 C18 O8 125.5(4) . .
O7 C18 C19 118.6(4) . .
O8 C18 C19 115.8(4) . .
C20 C19 C18 120.4(4) . .
C27 C19 C18 120.8(4) . .
C27 C19 C20 118.7(4) . .
C19 C20 H20 119.8 . .
C21 C20 C19 120.4(5) . .
C21 C20 H20 119.8 . .
C20 C21 H21 120.4 . .
C20 C21 C22 119.3(5) . .
C22 C21 H21 120.4 . .
C21 C22 O9 119.2(5) . .
C26 C22 O9 118.2(5) . .
C26 C22 C21 122.6(4) . .
O9 C23 C24 114.8(4) . .
O9 C23 C25 123.6(4) . .
C25 C23 C24 121.6(4) . .
C6 C24 C23 117.9(4) . .
C6 C24 H24 121.1 . .
C23 C24 H24 121.1 . .
C14 C25 H25 120.7 . .
C23 C25 C14 118.6(4) . .
C23 C25 H25 120.7 . .
C22 C26 H26 120.9 . .
C22 C26 C27 118.2(5) . .
C27 C26 H26 120.9 . .
C19 C27 C26 120.8(5) . .
C19 C27 H27 119.6 . .
C26 C27 H27 119.6 . .
O10 C28 O11 125.9(4) . .
O10 C28 C65 116.2(4) . .
O11 C28 C65 117.8(4) . .
N1 C29 N2 112.1(4) . .
N1 C29 H29 124.0 . .
N2 C29 H29 124.0 . .
C31 C30 N2 119.0(4) . .
C35 C30 N2 122.1(4) . .
C35 C30 C31 118.9(4) . .
C30 C31 H31 120.0 . .
C30 C31 C32 120.1(4) . .
C32 C31 H31 120.0 . .
C31 C32 H32 119.2 . .
C33 C32 C31 121.7(5) . .
C33 C32 H32 119.2 . .
C32 C33 C34 117.7(4) . .
C32 C33 C36 121.1(4) . .
C34 C33 C36 121.2(4) . .
C33 C34 H34 119.5 . .
C35 C34 C33 121.0(5) . .
C35 C34 H34 119.5 . .
C30 C35 C34 120.6(5) . .
C30 C35 H35 119.7 . .
C34 C35 H35 119.7 . .
C37 C36 C33 121.8(4) . .
C44 C36 C33 120.6(4) . .
C44 C36 C37 117.6(4) . .
C36 C37 H37 119.0 . .
C38 C37 C36 122.0(5) . .
C38 C37 H37 119.0 . .
C37 C38 H38 120.5 . .
C39 C38 C37 119.0(5) . .
C39 C38 H38 120.5 . .
C38 C39 N3 118.9(4) . .
C43 C39 N3 121.1(5) . .
C43 C39 C38 120.0(5) . .
N3 C40 H40 124.4 . .
N4 C40 N3 111.3(4) . .
N4 C40 H40 124.4 . .
N4 C41 H41 124.8 . .
C42 C41 N4 110.3(5) . .
C42 C41 H41 124.8 . .
N3 C42 H42 127.3 . .
C41 C42 N3 105.4(5) . .
C41 C42 H42 127.3 . .
C39 C43 H43 119.9 . .
C39 C43 C44 120.1(5) . .
C44 C43 H43 119.9 . .
C36 C44 C43 121.3(5) . .
C36 C44 H44 119.4 . .
C43 C44 H44 119.4 . .
N2 C45 H45 126.8 . .
C46 C45 N2 106.5(4) . .
C46 C45 H45 126.8 . .
N1 C46 H46 125.1 . .
C45 C46 N1 109.8(4) . .
C45 C46 H46 125.1 . .
N5 C47 N6 111.9(4) . .
N5 C47 H47 124.1 . .
N6 C47 H47 124.1 . .
C49 C48 N6 119.2(4) . .
C53 C48 N6 120.0(4) . .
C53 C48 C49 120.6(4) . .
C48 C49 H49 120.3 . .
C50 C49 C48 119.4(4) . .
C50 C49 H49 120.3 . .
C49 C50 H50 119.3 . .
C51 C50 C49 121.4(4) . .
C51 C50 H50 119.3 . .
C50 C51 C52 118.4(4) . .
C50 C51 C54 120.9(4) . .
C52 C51 C54 120.7(4) . .
C51 C52 H52 119.5 . .
C53 C52 C51 121.0(4) . .
C53 C52 H52 119.5 . .
C48 C53 C52 119.2(4) . .
C48 C53 H53 120.4 . .
C52 C53 H53 120.4 . .
C55 C54 C51 121.0(4) . .
C55 C54 C62 117.8(4) . .
C62 C54 C51 121.1(4) . .
C54 C55 H55 119.3 . .
C54 C55 C56 121.5(4) . .
C56 C55 H55 119.3 . .
C55 C56 H56 120.8 . .
C57 C56 C55 118.4(4) . .
C57 C56 H56 120.8 . .
C56 C57 N7 119.6(4) . .
C56 C57 C61 121.9(4) . .
C61 C57 N7 118.6(4) . .
N7 C58 H58 124.4 . .
N8 C58 N7 111.2(4) . .
N8 C58 H58 124.4 . .
N8 C59 H59 125.0 . .
C60 C59 N8 110.0(4) . .
C60 C59 H59 125.0 . .
N7 C60 H60 127.0 . .
C59 C60 N7 106.0(4) . .
C59 C60 H60 127.0 . .
C57 C61 H61 120.9 . .
C62 C61 C57 118.3(4) . .
C62 C61 H61 120.9 . .
C54 C62 H62 119.0 . .
C61 C62 C54 122.1(4) . .
C61 C62 H62 119.0 . .
N6 C63 H63 126.7 . .
C64 C63 N6 106.5(4) . .
C64 C63 H63 126.7 . .
N5 C64 H64 125.0 . .
C63 C64 N5 109.9(4) . .
C63 C64 H64 125.0 . .
C66 C65 C28 121.0(4) . .
C66 C65 C90 119.2(4) . .
C90 C65 C28 119.7(4) . .
C65 C66 H66 119.6 . .
C65 C66 C67 120.7(5) . .
C67 C66 H66 119.6 . .
C66 C67 H67 120.4 . .
C68 C67 C66 119.3(4) . .
C68 C67 H67 120.4 . .
C67 C68 O12 121.1(4) . .
C67 C68 C89 121.3(4) . .
C89 C68 O12 117.5(4) . .
C70 C69 O12 115.2(4) . .
C88 C69 O12 123.0(4) . .
C88 C69 C70 121.7(4) . .
C69 C70 H70 121.2 . .
C71 C70 C69 117.7(4) . .
C71 C70 H70 121.2 . .
C70 C71 O13 122.4(4) . .
C70 C71 C79 122.4(4) . .
C79 C71 O13 115.1(4) . .
C73 C72 O13 114.4(4) . .
C73 C72 C78 122.1(4) . .
C78 C72 O13 123.4(4) . .
C72 C73 H73 120.6 . .
C72 C73 C74 118.8(4) . .
C74 C73 H73 120.6 . .
C73 C74 H74 120.0 . .
C73 C74 C75 120.1(4) . .
C75 C74 H74 120.0 . .
C74 C75 C76 120.9(4) . .
C74 C75 C77 119.8(4) . .
C77 C75 C76 119.3(4) . .
O14 C76 C75 119.3(4) . .
O15 C76 O14 119.5(4) . .
O15 C76 C75 121.2(4) . .
C75 C77 H77 119.7 . .
C78 C77 C75 120.6(4) . .
C78 C77 H77 119.7 . .
C72 C78 H78 120.7 . .
C77 C78 C72 118.6(4) . .
C77 C78 H78 120.7 . .
C71 C79 H79 121.0 . .
C80 C79 C71 117.9(4) . .
C80 C79 H79 121.0 . .
C79 C80 O16 123.9(4) . .
C79 C80 C88 122.0(4) . .
C88 C80 O16 114.1(4) . .
C82 C81 O16 122.1(4) . .
C82 C81 C87 121.0(4) . .
C87 C81 O16 116.7(4) . .
C81 C82 H82 120.5 . .
C81 C82 C83 118.9(4) . .
C83 C82 H82 120.5 . .
C82 C83 H83 119.4 . .
C82 C83 C84 121.2(4) . .
C84 C83 H83 119.4 . .
C83 C84 C85 121.8(4) . .
C86 C84 C83 118.4(4) . .
C86 C84 C85 119.7(4) . .
O17 C85 C84 117.3(4) . .
O18 C85 O17 126.6(4) . .
O18 C85 C84 116.1(4) . .
C84 C86 H86 119.5 . .
C87 C86 C84 121.0(4) . .
C87 C86 H86 119.5 . .
C81 C87 H87 120.3 . .
C86 C87 C81 119.4(4) . .
C86 C87 H87 120.3 . .
C69 C88 C80 118.3(4) . .
C69 C88 H88 120.8 . .
C80 C88 H88 120.8 . .
C68 C89 H89 120.6 . .
C68 C89 C90 118.8(5) . .
C90 C89 H89 120.6 . .
C65 C90 C89 120.6(5) . .
C65 C90 H90 119.7 . .
C89 C90 H90 119.7 . .

loop_
_geom_bond_atom_site_label_1
_geom_bond_atom_site_label_2
_geom_bond_distance
_geom_bond_site_symmetry_2
Co1 O1 2.124(3) 1_455
Co1 O5 2.082(3) .
Co1 O8 2.070(3) 1_565
Co1 O10 2.063(3) .
Co1 O14 2.122(3) 1_665
Co1 O17 2.080(3) 1_565
Co2 O1 2.147(3) 1_445
Co2 O2 2.209(3) 1_445
Co2 O4 2.058(3) 1_545
Co2 O7 2.054(3) .
Co2 N4 2.136(4) .
Co2 N8 2.065(3) 1_556
Co3 O11 2.061(3) 1_545
Co3 O14 2.171(3) 1_655
Co3 O15 2.149(3) 1_655
Co3 O18 2.070(3) .
Co3 N1 2.119(4) 1_545
Co3 N5 2.054(3) .
O1 C1 1.273(5) .
O2 C1 1.259(5) .
O3 C5 1.393(5) .
O3 C6 1.384(5) .
O4 C9 1.255(5) .
O5 C9 1.260(5) .
O6 C13 1.386(5) .
O6 C14 1.375(5) .
O7 C18 1.258(5) .
O8 C18 1.259(5) .
O9 C22 1.415(5) .
O9 C23 1.370(5) .
O10 C28 1.263(5) .
O11 C28 1.264(5) .
O12 C68 1.401(5) .
O12 C69 1.392(5) .
O13 C71 1.386(5) .
O13 C72 1.393(5) .
O14 C76 1.285(5) .
O15 C76 1.257(5) .
O16 C80 1.384(5) .
O16 C81 1.397(5) .
O17 C85 1.259(5) .
O18 C85 1.258(5) .
N1 C29 1.307(5) .
N1 C46 1.374(5) .
N2 C29 1.348(5) .
N2 C30 1.422(5) .
N2 C45 1.369(6) .
N3 C39 1.426(6) .
N3 C40 1.340(6) .
N3 C42 1.390(6) .
N4 C40 1.325(5) .
N4 C41 1.392(6) .
N5 C47 1.313(5) .
N5 C64 1.379(5) .
N6 C47 1.355(5) .
N6 C48 1.424(5) .
N6 C63 1.376(5) .
N7 C57 1.448(5) .
N7 C58 1.340(5) .
N7 C60 1.369(6) .
N8 C58 1.319(5) .
N8 C59 1.381(5) .
C1 C2 1.469(6) .
C2 C3 1.388(6) .
C2 C8 1.392(6) .
C3 H3 0.9500 .
C3 C4 1.375(6) .
C4 H4 0.9500 .
C4 C5 1.375(6) .
C5 C7 1.365(7) .
C6 C15 1.382(6) .
C6 C24 1.371(6) .
C7 H7 0.9500 .
C7 C8 1.377(7) .
C8 H8 0.9500 .
C9 C10 1.498(6) .
C10 C11 1.388(6) .
C10 C17 1.404(6) .
C11 H11 0.9500 .
C11 C12 1.390(6) .
C12 H12 0.9500 .
C12 C13 1.392(7) .
C13 C16 1.365(7) .
C14 C15 1.380(6) .
C14 C25 1.376(6) .
C15 H15 0.9500 .
C16 H16 0.9500 .
C16 C17 1.385(6) .
C17 H17 0.9500 .
C18 C19 1.498(6) .
C19 C20 1.398(6) .
C19 C27 1.381(6) .
C20 H20 0.9500 .
C20 C21 1.362(6) .
C21 H21 0.9500 .
C21 C22 1.365(7) .
C22 C26 1.360(7) .
C23 C24 1.377(6) .
C23 C25 1.376(6) .
C24 H24 0.9500 .
C25 H25 0.9500 .
C26 H26 0.9500 .
C26 C27 1.388(7) .
C27 H27 0.9500 .
C28 C65 1.502(6) .
C29 H29 0.9500 .
C30 C31 1.377(6) .
C30 C35 1.371(6) .
C31 H31 0.9500 .
C31 C32 1.382(6) .
C32 H32 0.9500 .
C32 C33 1.372(6) .
C33 C34 1.383(7) .
C33 C36 1.497(6) .
C34 H34 0.9500 .
C34 C35 1.382(7) .
C35 H35 0.9500 .
C36 C37 1.389(6) .
C36 C44 1.375(7) .
C37 H37 0.9500 .
C37 C38 1.387(6) .
C38 H38 0.9500 .
C38 C39 1.378(7) .
C39 C43 1.375(7) .
C40 H40 0.9500 .
C41 H41 0.9500 .
C41 C42 1.348(7) .
C42 H42 0.9500 .
C43 H43 0.9500 .
C43 C44 1.386(7) .
C44 H44 0.9500 .
C45 H45 0.9500 .
C45 C46 1.348(6) .
C46 H46 0.9500 .
C47 H47 0.9500 .
C48 C49 1.380(6) .
C48 C53 1.377(6) .
C49 H49 0.9500 .
C49 C50 1.379(6) .
C50 H50 0.9500 .
C50 C51 1.377(6) .
C51 C52 1.390(6) .
C51 C54 1.478(6) .
C52 H52 0.9500 .
C52 C53 1.385(6) .
C53 H53 0.9500 .
C54 C55 1.390(6) .
C54 C62 1.390(6) .
C55 H55 0.9500 .
C55 C56 1.391(6) .
C56 H56 0.9500 .
C56 C57 1.367(6) .
C57 C61 1.394(6) .
C58 H58 0.9500 .
C59 H59 0.9500 .
C59 C60 1.344(6) .
C60 H60 0.9500 .
C61 H61 0.9500 .
C61 C62 1.368(6) .
C62 H62 0.9500 .
C63 H63 0.9500 .
C63 C64 1.350(6) .
C64 H64 0.9500 .
C65 C66 1.366(6) .
C65 C90 1.385(6) .
C66 H66 0.9500 .
C66 C67 1.382(6) .
C67 H67 0.9500 .
C67 C68 1.368(6) .
C68 C89 1.368(7) .
C69 C70 1.388(6) .
C69 C88 1.376(6) .
C70 H70 0.9500 .
C70 C71 1.375(6) .
C71 C79 1.379(6) .
C72 C73 1.381(6) .
C72 C78 1.383(6) .
C73 H73 0.9500 .
C73 C74 1.385(6) .
C74 H74 0.9500 .
C74 C75 1.387(6) .
C75 C76 1.477(6) .
C75 C77 1.394(6) .
C77 H77 0.9500 .
C77 C78 1.374(6) .
C78 H78 0.9500 .
C79 H79 0.9500 .
C79 C80 1.374(6) .
C80 C88 1.378(6) .
C81 C82 1.376(6) .
C81 C87 1.377(6) .
C82 H82 0.9500 .
C82 C83 1.383(6) .
C83 H83 0.9500 .
C83 C84 1.386(6) .
C84 C85 1.504(6) .
C84 C86 1.383(6) .
C86 H86 0.9500 .
C86 C87 1.376(6) .
C87 H87 0.9500 .
C88 H88 0.9500 .
C89 H89 0.9500 .
C89 C90 1.385(6) .
C90 H90 0.9500 .

loop_
_geom_torsion_atom_site_label_1
_geom_torsion_atom_site_label_2
_geom_torsion_atom_site_label_3
_geom_torsion_atom_site_label_4
_geom_torsion
_geom_torsion_site_symmetry_1
Co1 O1 C1 O2 128.5(4) 1_655
Co1 O1 C1 C2 -53.7(6) 1_655
Co1 O5 C9 O4 -14.9(7) .
Co1 O5 C9 C10 167.5(3) .
Co1 O8 C18 O7 -9.8(7) 1_545
Co1 O8 C18 C19 174.4(3) 1_545
Co1 O10 C28 O11 6.8(6) .
Co1 O10 C28 C65 -177.5(3) .
Co1 O14 C76 O15 -122.0(5) 1_445
Co1 O14 C76 C75 57.5(7) 1_445
Co1 O17 C85 O18 12.2(6) 1_545
Co1 O17 C85 C84 -170.1(2) 1_545
Co2 O1 C1 O2 3.5(4) 1_665
Co2 O1 C1 C2 -178.7(4) 1_665
Co2 O2 C1 O1 -3.4(4) 1_665
Co2 O2 C1 C2 178.8(4) 1_665
Co2 O4 C9 O5 -19.0(6) 1_565
Co2 O4 C9 C10 158.7(3) 1_565
Co2 O7 C18 O8 -38.9(5) .
Co2 O7 C18 C19 136.9(3) .
Co2 N4 C40 N3 -164.8(3) .
Co2 N4 C41 C42 162.3(4) .
Co2 N8 C58 N7 -169.8(3) 1_554
Co2 N8 C59 C60 167.9(3) 1_554
Co3 O11 C28 O10 45.0(5) 1_565
Co3 O11 C28 C65 -130.7(3) 1_565
Co3 O14 C76 O15 -5.1(4) 1_455
Co3 O14 C76 C75 174.5(3) 1_455
Co3 O15 C76 O14 5.1(4) 1_455
Co3 O15 C76 C75 -174.4(3) 1_455
Co3 O18 C85 O17 30.1(6) .
Co3 O18 C85 C84 -147.6(3) .
Co3 N1 C29 N2 167.0(3) 1_565
Co3 N1 C46 C45 -165.8(3) 1_565
Co3 N5 C47 N6 -167.8(3) .
Co3 N5 C64 C63 166.0(3) .
O1 C1 C2 C3 -11.7(6) .
O1 C1 C2 C8 168.6(4) .
O2 C1 C2 C3 166.1(4) .
O2 C1 C2 C8 -13.6(7) .
O3 C5 C7 C8 -175.6(4) .
O3 C6 C15 C14 173.6(5) .
O3 C6 C24 C23 -174.1(5) .
O4 C9 C10 C11 -161.6(4) .
O4 C9 C10 C17 15.6(6) .
O5 C9 C10 C11 16.3(6) .
O5 C9 C10 C17 -166.5(4) .
O6 C13 C16 C17 -177.7(4) .
O6 C14 C15 C6 178.2(5) .
O6 C14 C25 C23 -178.0(5) .
O7 C18 C19 C20 168.8(4) .
O7 C18 C19 C27 -15.3(6) .
O8 C18 C19 C20 -15.0(6) .
O8 C18 C19 C27 160.9(4) .
O9 C22 C26 C27 -179.0(4) .
O9 C23 C24 C6 -178.4(5) .
O9 C23 C25 C14 178.8(5) .
O10 C28 C65 C66 14.6(6) .
O10 C28 C65 C90 -162.5(4) .
O11 C28 C65 C66 -169.3(4) .
O11 C28 C65 C90 13.5(6) .
O12 C68 C89 C90 179.3(4) .
O12 C69 C70 C71 175.8(4) .
O12 C69 C88 C80 -175.0(4) .
O13 C71 C79 C80 -173.7(4) .
O13 C72 C73 C74 -176.4(4) .
O13 C72 C78 C77 176.1(4) .
O16 C80 C88 C69 178.3(4) .
O16 C81 C82 C83 -175.9(4) .
O16 C81 C87 C86 175.8(4) .
N2 C30 C31 C32 -176.4(4) .
N2 C30 C35 C34 176.7(5) .
N2 C45 C46 N1 1.2(5) .
N3 C39 C43 C44 -178.0(5) .
N4 C41 C42 N3 0.4(7) .
N6 C48 C49 C50 172.8(4) .
N6 C48 C53 C52 -173.8(4) .
N6 C63 C64 N5 -1.0(5) .
N7 C57 C61 C62 179.3(4) .
N8 C59 C60 N7 -0.8(6) .
C1 C2 C3 C4 179.1(4) .
C1 C2 C8 C7 179.9(4) .
C2 C3 C4 C5 0.8(7) .
C3 C2 C8 C7 0.2(7) .
C3 C4 C5 O3 175.1(4) .
C3 C4 C5 C7 0.6(7) .
C4 C5 C7 C8 -1.6(8) .
C5 O3 C6 C15 146.4(5) .
C5 O3 C6 C24 -39.1(8) .
C5 C7 C8 C2 1.2(8) .
C6 O3 C5 C4 146.9(5) .
C6 O3 C5 C7 -38.7(7) .
C8 C2 C3 C4 -1.2(7) .
C9 C10 C11 C12 174.4(4) .
C9 C10 C17 C16 -174.3(4) .
C10 C11 C12 C13 0.2(7) .
C11 C10 C17 C16 2.9(6) .
C11 C12 C13 O6 177.5(4) .
C11 C12 C13 C16 2.3(7) .
C12 C13 C16 C17 -2.2(7) .
C13 O6 C14 C15 9.4(8) .
C13 O6 C14 C25 -173.7(5) .
C13 C16 C17 C10 -0.5(7) .
C14 O6 C13 C12 58.3(7) .
C14 O6 C13 C16 -126.2(5) .
C15 C6 C24 C23 0.0(8) .
C15 C14 C25 C23 -1.0(8) .
C17 C10 C11 C12 -2.8(6) .
C18 C19 C20 C21 177.0(4) .
C18 C19 C27 C26 -176.5(4) .
C19 C20 C21 C22 -1.0(7) .
C20 C19 C27 C26 -0.6(7) .
C20 C21 C22 O9 179.4(4) .
C20 C21 C22 C26 0.7(7) .
C21 C22 C26 C27 -0.3(8) .
C22 O9 C23 C24 -177.5(5) .
C22 O9 C23 C25 3.5(8) .
C22 C26 C27 C19 0.2(8) .
C23 O9 C22 C21 79.5(6) .
C23 O9 C22 C26 -101.7(6) .
C24 C6 C15 C14 -1.0(8) .
C24 C23 C25 C14 -0.1(8) .
C25 C14 C15 C6 1.5(8) .
C25 C23 C24 C6 0.6(8) .
C27 C19 C20 C21 1.0(6) .
C28 C65 C66 C67 -174.7(4) .
C28 C65 C90 C89 174.4(4) .
C29 N1 C46 C45 -0.9(5) .
C29 N2 C30 C31 45.0(6) .
C29 N2 C30 C35 -134.1(5) .
C29 N2 C45 C46 -1.1(5) .
C30 N2 C29 N1 -177.2(4) .
C30 N2 C45 C46 176.7(4) .
C30 C31 C32 C33 -1.0(7) .
C31 C30 C35 C34 -2.4(8) .
C31 C32 C33 C34 -1.2(7) .
C31 C32 C33 C36 179.6(4) .
C32 C33 C34 C35 1.5(7) .
C32 C33 C36 C37 -175.5(5) .
C32 C33 C36 C44 4.5(7) .
C33 C34 C35 C30 0.2(8) .
C33 C36 C37 C38 -178.6(4) .
C33 C36 C44 C43 178.6(5) .
C34 C33 C36 C37 5.4(7) .
C34 C33 C36 C44 -174.6(5) .
C35 C30 C31 C32 2.7(7) .
C36 C33 C34 C35 -179.3(5) .
C36 C37 C38 C39 0.0(7) .
C37 C36 C44 C43 -1.4(8) .
C37 C38 C39 N3 177.9(4) .
C37 C38 C39 C43 -1.3(8) .
C38 C39 C43 C44 1.3(9) .
C39 N3 C40 N4 178.4(4) .
C39 N3 C42 C41 -178.3(5) .
C39 C43 C44 C36 0.1(9) .
C40 N3 C39 C38 -47.4(7) .
C40 N3 C39 C43 131.8(6) .
C40 N3 C42 C41 -0.7(7) .
C40 N4 C41 C42 0.1(7) .
C41 N4 C40 N3 -0.5(5) .
C42 N3 C39 C38 129.8(6) .
C42 N3 C39 C43 -51.0(8) .
C42 N3 C40 N4 0.8(6) .
C44 C36 C37 C38 1.4(7) .
C45 N2 C29 N1 0.6(5) .
C45 N2 C30 C31 -132.4(5) .
C45 N2 C30 C35 48.5(7) .
C46 N1 C29 N2 0.1(5) .
C47 N5 C64 C63 1.3(5) .
C47 N6 C48 C49 -40.8(6) .
C47 N6 C48 C53 133.9(4) .
C47 N6 C63 C64 0.3(5) .
C48 N6 C47 N5 -174.7(4) .
C48 N6 C63 C64 175.2(4) .
C48 C49 C50 C51 0.4(7) .
C49 C48 C53 C52 0.8(6) .
C49 C50 C51 C52 2.0(7) .
C49 C50 C51 C54 -176.5(4) .
C50 C51 C52 C53 -3.1(7) .
C50 C51 C54 C55 42.0(6) .
C50 C51 C54 C62 -140.5(5) .
C51 C52 C53 C48 1.7(7) .
C51 C54 C55 C56 177.0(4) .
C51 C54 C62 C61 -178.8(4) .
C52 C51 C54 C55 -136.5(5) .
C52 C51 C54 C62 41.0(6) .
C53 C48 C49 C50 -1.8(7) .
C54 C51 C52 C53 175.5(4) .
C54 C55 C56 C57 1.2(7) .
C55 C54 C62 C61 -1.2(7) .
C55 C56 C57 N7 179.1(4) .
C55 C56 C57 C61 -0.2(7) .
C56 C57 C61 C62 -1.4(7) .
C57 N7 C58 N8 176.6(4) .
C57 N7 C60 C59 -175.8(4) .
C57 C61 C62 C54 2.2(8) .
C58 N7 C57 C56 148.9(5) .
C58 N7 C57 C61 -31.8(7) .
C58 N7 C60 C59 0.2(5) .
C58 N8 C59 C60 1.0(6) .
C59 N8 C58 N7 -0.9(5) .
C60 N7 C57 C56 -35.7(7) .
C60 N7 C57 C61 143.6(5) .
C60 N7 C58 N8 0.4(5) .
C62 C54 C55 C56 -0.5(7) .
C63 N6 C47 N5 0.5(5) .
C63 N6 C48 C49 145.2(5) .
C63 N6 C48 C53 -40.2(6) .
C64 N5 C47 N6 -1.1(5) .
C65 C66 C67 C68 0.1(7) .
C66 C65 C90 C89 -2.8(7) .
C66 C67 C68 O12 -179.6(4) .
C66 C67 C68 C89 -2.3(7) .
C67 C68 C89 C90 1.9(7) .
C68 O12 C69 C70 158.7(4) .
C68 O12 C69 C88 -23.8(6) .
C68 C89 C90 C65 0.7(7) .
C69 O12 C68 C67 -60.6(6) .
C69 O12 C68 C89 121.9(5) .
C69 C70 C71 O13 174.7(4) .
C69 C70 C71 C79 -0.4(7) .
C70 C69 C88 C80 2.3(7) .
C70 C71 C79 C80 1.7(7) .
C71 O13 C72 C73 -154.0(4) .
C71 O13 C72 C78 30.6(6) .
C71 C79 C80 O16 179.8(4) .
C71 C79 C80 C88 -1.1(7) .
C72 O13 C71 C70 44.3(6) .
C72 O13 C71 C79 -140.3(4) .
C72 C73 C74 C75 -1.2(6) .
C73 C72 C78 C77 1.0(7) .
C73 C74 C75 C76 -173.7(4) .
C73 C74 C75 C77 3.1(6) .
C74 C75 C76 O14 7.0(6) .
C74 C75 C76 O15 -173.4(4) .
C74 C75 C77 C78 -3.0(7) .
C75 C77 C78 C72 1.0(7) .
C76 C75 C77 C78 173.9(4) .
C77 C75 C76 O14 -169.8(4) .
C77 C75 C76 O15 9.7(6) .
C78 C72 C73 C74 -0.9(7) .
C79 C80 C88 C69 -0.9(7) .
C80 O16 C81 C82 -64.2(6) .
C80 O16 C81 C87 121.8(4) .
C81 O16 C80 C79 1.2(7) .
C81 O16 C80 C88 -178.0(4) .
C81 C82 C83 C84 1.4(6) .
C82 C81 C87 C86 1.7(7) .
C82 C83 C84 C85 -178.9(4) .
C82 C83 C84 C86 -0.3(6) .
C83 C84 C85 O17 -5.4(6) .
C83 C84 C85 O18 172.5(4) .
C83 C84 C86 C87 -0.1(6) .
C84 C86 C87 C81 -0.5(7) .
C85 C84 C86 C87 178.5(4) .
C86 C84 C85 O17 176.0(4) .
C86 C84 C85 O18 -6.1(6) .
C87 C81 C82 C83 -2.1(7) .
C88 C69 C70 C71 -1.7(7) .
C90 C65 C66 C67 2.4(7) .

loop_
_platon_squeeze_void_nr
_platon_squeeze_void_average_x
_platon_squeeze_void_average_y
_platon_squeeze_void_average_z
_platon_squeeze_void_volume
_platon_squeeze_void_count_electrons
_platon_squeeze_void_content
1 -0.005 -0.002 0.000 1555 447 ' '
2 0.500 1.000 0.500 641 184 ' '
